data_7005751
loop_
_publ_author_name
'Toma, Luminita Marilena'
'Lescou\"ezec, Rodrigue'
'Uriel, Santiago'
'Llusar, Rosa'
'Ruiz-P\'erez, Catalina'
'Vaissermann, Jacqueline'
'Lloret, Francesc'
'Julve, Miguel'

_publ_section_title
;
 4,2-Ribbon like ferromagnetic cyano-bridged Fe(III)2Ni(II) chains: a
 magneto-structural study.
;
_journal_issue 33
_journal_name_full 'Dalton transactions (Cambridge, England : 2003)'
_journal_page_first 3690
_journal_page_last 3698
_journal_paper_doi 10.1039/b705084b
_journal_year 2007
_chemical_formula_moiety ' C14 H8 N6 Fe1 1-, C24 H20 As1 1+, C2 H3 N1'
_chemical_formula_sum 'C40 H31 As Fe N7'
_chemical_formula_weight 740.49
_chemical_name_systematic
;
?
;
_space_group_IT_number 14
_symmetry_cell_setting monoclinic
_symmetry_space_group_name_Hall '-P 2ybc'
_symmetry_space_group_name_H-M 'P 1 21/c 1'
_atom_sites_solution_hydrogens geom
_atom_sites_solution_primary direct
_atom_sites_solution_secondary difmap
_audit_creation_method SHELXL-97
_cell_angle_alpha 90.00
_cell_angle_beta 108.71(2)
_cell_angle_gamma 90.00
_cell_formula_units_Z 4
_cell_length_a 14.650(5)
_cell_length_b 15.525(3)
_cell_length_c 16.489(5)
_cell_measurement_reflns_used 25
_cell_measurement_temperature 293(2)
_cell_measurement_theta_max 14.2
_cell_measurement_theta_min 13.8
_cell_volume 3552.1(18)
_computing_cell_refinement 'Enraf-Nonius, CAD-4 EXPRESS, 1994'
_computing_data_collection 'Enraf-Nonius, CAD-4 EXPRESS, 1994'
_computing_data_reduction 'HELENA: Program for Data Reduction, 1997'
_computing_molecular_graphics CRYSTALMAKER
_computing_publication_material 'PARST97 (Nardelli, 1997)'
_computing_structure_refinement 'SHELXL-97 (Sheldrick, 1997)'
_computing_structure_solution 'SHELXS-97 (Sheldrick, 1990)'
_diffrn_ambient_temperature 295(2)
_diffrn_measured_fraction_theta_full 0.999
_diffrn_measured_fraction_theta_max 0.999
_diffrn_measurement_device_type 'Enraf Nonius CAD4'
_diffrn_measurement_method Omega-scans
_diffrn_radiation_monochromator graphite
_diffrn_radiation_source 'fine-focus sealed tube'
_diffrn_radiation_type MoK\a
_diffrn_radiation_wavelength 0.71069
_diffrn_reflns_av_R_equivalents 0.0000
_diffrn_reflns_av_sigmaI/netI 0.0773
_diffrn_reflns_limit_h_max 17
_diffrn_reflns_limit_h_min -18
_diffrn_reflns_limit_k_max 19
_diffrn_reflns_limit_k_min 0
_diffrn_reflns_limit_l_max 20
_diffrn_reflns_limit_l_min 0
_diffrn_reflns_number 6970
_diffrn_reflns_theta_full 25.98
_diffrn_reflns_theta_max 25.98
_diffrn_reflns_theta_min 1.47
_diffrn_standards_decay_% 4.93
_diffrn_standards_interval_time 3600
_diffrn_standards_number 2
_exptl_absorpt_coefficient_mu 1.388
_exptl_absorpt_correction_T_max 1.00
_exptl_absorpt_correction_T_min 0.72
_exptl_absorpt_correction_type empirical
_exptl_absorpt_process_details 'refined from delta-F'
_exptl_crystal_colour brown-red
_exptl_crystal_density_diffrn 1.385
_exptl_crystal_density_method 'not measured'
_exptl_crystal_description needle
_exptl_crystal_F_000 1516
_exptl_crystal_size_max 0.5
_exptl_crystal_size_mid 0.2
_exptl_crystal_size_min 0.1
_refine_diff_density_max 0.403
_refine_diff_density_min -0.554
_refine_diff_density_rms 0.112
_refine_ls_extinction_method none
_refine_ls_goodness_of_fit_ref 0.976
_refine_ls_hydrogen_treatment refall
_refine_ls_matrix_type full
_refine_ls_number_parameters 442
_refine_ls_number_reflns 6970
_refine_ls_number_restraints 0
_refine_ls_restrained_S_all 0.976
_refine_ls_R_factor_all 0.1004
_refine_ls_R_factor_gt 0.0431
_refine_ls_shift/su_max 0.001
_refine_ls_shift/su_mean 0.000
_refine_ls_structure_factor_coef Fsqd
_refine_ls_weighting_details 'calc w=1/[\s^2^(Fo^2^)+(0.0710P)^2^+0.0000P] where P=(Fo^2^+2Fc^2^)/3'
_refine_ls_weighting_scheme calc
_refine_ls_wR_factor_gt 0.1153
_refine_ls_wR_factor_ref 0.1322
_reflns_number_gt 3963
_reflns_number_total 6970
_reflns_threshold_expression >2sigma(I)
_cod_data_source_file b705084b.txt
_cod_data_source_block compound1
_cod_original_sg_symbol_H-M 'P 21/c'
_cod_original_formula_sum ' C40 H31 As1 Fe1 N7 '
_cod_database_code 7005751

loop_
_symmetry_equiv_pos_as_xyz
'x, y, z'
'-x, y+1/2, -z+1/2'
'-x, -y, -z'
'x, -y-1/2, z-1/2'

loop_
_atom_site_label
_atom_site_type_symbol
_atom_site_fract_x
_atom_site_fract_y
_atom_site_fract_z
_atom_site_U_iso_or_equiv
_atom_site_adp_type
_atom_site_occupancy
_atom_site_symmetry_multiplicity
_atom_site_calc_flag
_atom_site_refinement_flags
_atom_site_disorder_assembly
_atom_site_disorder_group
C1 C 0.1010(3) 0.6862(2) 0.1776(2) 0.0397(9) Uani 1 1 d . . .
C2 C 0.0105(3) 0.7774(2) 0.2727(2) 0.0380(9) Uani 1 1 d . . .
C3 C 0.0075(3) 0.6066(3) 0.2704(2) 0.0412(9) Uani 1 1 d . . .
C4 C -0.1575(3) 0.6978(2) 0.1960(2) 0.0368(9) Uani 1 1 d . . .
C11 C -0.0595(3) 0.8639(2) 0.0947(2) 0.0385(9) Uani 1 1 d . . .
H11 H -0.0429 0.8887 0.1489 0.046 Uiso 1 1 calc R . .
C12 C -0.0797(3) 0.9168(2) 0.0244(3) 0.0465(10) Uani 1 1 d . . .
H12 H -0.0774 0.9763 0.0312 0.056 Uiso 1 1 calc R . .
C13 C -0.1032(3) 0.8816(3) -0.0555(3) 0.0484(10) Uani 1 1 d . . .
H13 H -0.1163 0.9169 -0.1034 0.058 Uiso 1 1 calc R . .
C14 C -0.1074(3) 0.7932(2) -0.0644(2) 0.0410(9) Uani 1 1 d . . .
H14 H -0.1230 0.7680 -0.1183 0.049 Uiso 1 1 calc R . .
C15 C -0.0879(2) 0.7429(2) 0.0082(2) 0.0307(8) Uani 1 1 d . . .
C16 C -0.0952(2) 0.6482(2) 0.0074(2) 0.0313(8) Uani 1 1 d . . .
C17 C -0.1227(3) 0.5996(2) -0.0664(2) 0.0392(9) Uani 1 1 d . . .
H17 H -0.1348 0.6258 -0.1196 0.047 Uiso 1 1 calc R . .
C18 C -0.1321(3) 0.5116(2) -0.0605(3) 0.0429(10) Uani 1 1 d . . .
H18 H -0.1518 0.4776 -0.1095 0.051 Uiso 1 1 calc R . .
C19 C -0.1119(3) 0.4751(2) 0.0190(3) 0.0426(9) Uani 1 1 d . . .
H19 H -0.1185 0.4160 0.0243 0.051 Uiso 1 1 calc R . .
C20 C -0.0817(3) 0.5259(2) 0.0909(2) 0.0358(8) Uani 1 1 d . . .
H20 H -0.0664 0.5003 0.1446 0.043 Uiso 1 1 calc R . .
C21 C 0.4032(3) 0.8848(3) 0.2573(2) 0.0408(9) Uani 1 1 d . . .
C22 C 0.4208(3) 0.9677(3) 0.2876(3) 0.0606(12) Uani 1 1 d . . .
H22 H 0.4810 0.9925 0.2965 0.073 Uiso 1 1 calc R . .
C23 C 0.3488(4) 1.0139(3) 0.3046(4) 0.0756(16) Uani 1 1 d . . .
H23 H 0.3607 1.0701 0.3250 0.091 Uiso 1 1 calc R . .
C24 C 0.2619(4) 0.9788(4) 0.2922(4) 0.0764(16) Uani 1 1 d . . .
H24 H 0.2135 1.0109 0.3031 0.092 Uiso 1 1 calc R . .
C25 C 0.2442(4) 0.8959(4) 0.2635(4) 0.0726(15) Uani 1 1 d . . .
H25 H 0.1839 0.8717 0.2557 0.087 Uiso 1 1 calc R . .
C26 C 0.3146(3) 0.8483(3) 0.2462(3) 0.0562(12) Uani 1 1 d . . .
H26 H 0.3025 0.7918 0.2271 0.067 Uiso 1 1 calc R . .
C31 C 0.5788(3) 0.7685(3) 0.3404(3) 0.0443(9) Uani 1 1 d . . .
C32 C 0.6065(4) 0.8192(3) 0.4124(3) 0.0681(14) Uani 1 1 d . . .
H32 H 0.5903 0.8774 0.4082 0.082 Uiso 1 1 calc R . .
C33 C 0.6579(4) 0.7850(5) 0.4907(3) 0.0802(17) Uani 1 1 d . . .
H33 H 0.6778 0.8199 0.5390 0.096 Uiso 1 1 calc R . .
C34 C 0.6793(4) 0.6995(4) 0.4966(4) 0.0770(17) Uani 1 1 d . . .
H34 H 0.7133 0.6760 0.5496 0.092 Uiso 1 1 calc R . .
C35 C 0.6521(4) 0.6484(4) 0.4271(4) 0.090(2) Uani 1 1 d . . .
H35 H 0.6664 0.5899 0.4325 0.108 Uiso 1 1 calc R . .
C36 C 0.6022(4) 0.6831(3) 0.3467(4) 0.0707(15) Uani 1 1 d . . .
H36 H 0.5852 0.6484 0.2982 0.085 Uiso 1 1 calc R . .
C41 C 0.5851(3) 0.8981(3) 0.1993(3) 0.0433(9) Uani 1 1 d . . .
C42 C 0.5441(4) 0.9646(3) 0.1436(3) 0.0661(14) Uani 1 1 d . . .
H42 H 0.4776 0.9716 0.1220 0.079 Uiso 1 1 calc R . .
C43 C 0.6059(4) 1.0205(4) 0.1212(4) 0.0866(18) Uani 1 1 d . . .
H43 H 0.5806 1.0652 0.0830 0.104 Uiso 1 1 calc R . .
C44 C 0.7034(4) 1.0108(4) 0.1543(3) 0.0747(16) Uani 1 1 d . . .
H44 H 0.7439 1.0504 0.1408 0.090 Uiso 1 1 calc R . .
C45 C 0.7415(3) 0.9437(4) 0.2069(3) 0.0629(13) Uani 1 1 d . . .
H45 H 0.8079 0.9363 0.2276 0.075 Uiso 1 1 calc R . .
C46 C 0.6826(3) 0.8867(3) 0.2298(3) 0.0515(11) Uani 1 1 d . . .
H46 H 0.7088 0.8407 0.2659 0.062 Uiso 1 1 calc R . .
C51 C 0.4521(3) 0.7320(3) 0.1528(3) 0.0479(10) Uani 1 1 d . . .
C52 C 0.4010(3) 0.6655(3) 0.1715(3) 0.0570(12) Uani 1 1 d . . .
H52 H 0.3936 0.6621 0.2253 0.068 Uiso 1 1 calc R . .
C53 C 0.3609(3) 0.6040(3) 0.1113(4) 0.0766(16) Uani 1 1 d . . .
H53 H 0.3274 0.5580 0.1243 0.092 Uiso 1 1 calc R . .
C54 C 0.3704(5) 0.6107(5) 0.0329(5) 0.105(3) Uani 1 1 d . . .
H54 H 0.3423 0.5692 -0.0082 0.126 Uiso 1 1 calc R . .
C55 C 0.4196(5) 0.6763(5) 0.0125(4) 0.114(3) Uani 1 1 d . . .
H55 H 0.4248 0.6796 -0.0422 0.136 Uiso 1 1 calc R . .
C56 C 0.4628(4) 0.7393(4) 0.0735(3) 0.0839(18) Uani 1 1 d . . .
H56 H 0.4976 0.7844 0.0607 0.101 Uiso 1 1 calc R . .
As1 As 0.50440(3) 0.82051(3) 0.23545(2) 0.03895(13) Uani 1 1 d . . .
Fe1 Fe -0.02927(4) 0.69335(3) 0.18360(3) 0.02907(14) Uani 1 1 d . . .
N1 N 0.1772(3) 0.6786(2) 0.1743(3) 0.0643(11) Uani 1 1 d . . .
N2 N 0.0327(3) 0.8294(2) 0.3246(2) 0.0571(10) Uani 1 1 d . . .
N3 N 0.0301(3) 0.5531(3) 0.3201(2) 0.0679(11) Uani 1 1 d . . .
N4 N -0.2319(3) 0.6999(2) 0.2048(2) 0.0565(10) Uani 1 1 d . . .
N11 N -0.0630(2) 0.77723(18) 0.08791(17) 0.0295(6) Uani 1 1 d . . .
N12 N -0.0737(2) 0.61153(18) 0.08533(18) 0.0301(6) Uani 1 1 d . . .
C9 C 0.1650(5) 0.8047(4) 0.9919(5) 0.113(3) Uani 1 1 d . A 1
C10 C 0.2407(4) 0.8684(4) 1.0201(3) 0.0773(16) Uani 1 1 d . A 1
N10 N 0.2994(4) 0.9173(4) 1.0433(3) 0.113(2) Uani 1 1 d . A 1

loop_
_atom_site_aniso_label
_atom_site_aniso_U_11
_atom_site_aniso_U_22
_atom_site_aniso_U_33
_atom_site_aniso_U_23
_atom_site_aniso_U_13
_atom_site_aniso_U_12
C1 0.043(2) 0.031(2) 0.044(2) -0.0116(16) 0.0136(18) -0.0091(17)
C2 0.046(2) 0.033(2) 0.034(2) 0.0002(18) 0.0119(17) -0.0020(17)
C3 0.050(2) 0.037(2) 0.034(2) -0.0008(18) 0.0098(18) 0.0030(18)
C4 0.047(2) 0.037(2) 0.0289(19) -0.0005(15) 0.0165(17) -0.0029(17)
C11 0.052(2) 0.0296(19) 0.035(2) -0.0025(15) 0.0153(18) -0.0021(17)
C12 0.068(3) 0.029(2) 0.046(2) 0.0035(17) 0.022(2) -0.0025(19)
C13 0.067(3) 0.039(2) 0.044(2) 0.0114(19) 0.024(2) 0.001(2)
C14 0.051(2) 0.043(2) 0.0304(19) 0.0015(16) 0.0154(18) 0.0000(18)
C15 0.0307(19) 0.0337(19) 0.0288(18) 0.0020(15) 0.0109(15) 0.0015(15)
C16 0.0293(19) 0.0295(18) 0.0358(19) -0.0030(15) 0.0112(16) 0.0011(14)
C17 0.041(2) 0.042(2) 0.034(2) -0.0074(16) 0.0107(17) -0.0011(17)
C18 0.039(2) 0.039(2) 0.049(2) -0.0184(18) 0.0120(19) -0.0059(17)
C19 0.043(2) 0.029(2) 0.055(3) -0.0081(18) 0.0149(19) -0.0069(17)
C20 0.040(2) 0.0259(18) 0.044(2) -0.0005(16) 0.0166(18) -0.0019(16)
C21 0.037(2) 0.042(2) 0.042(2) 0.0031(18) 0.0123(17) 0.0037(18)
C22 0.058(3) 0.047(3) 0.084(3) -0.008(2) 0.034(3) -0.006(2)
C23 0.083(4) 0.046(3) 0.113(5) -0.011(3) 0.053(4) 0.003(3)
C24 0.077(4) 0.066(3) 0.109(5) 0.003(3) 0.062(4) 0.016(3)
C25 0.043(3) 0.081(4) 0.103(4) -0.003(3) 0.037(3) -0.003(3)
C26 0.046(3) 0.056(3) 0.071(3) -0.007(2) 0.024(2) -0.007(2)
C31 0.039(2) 0.050(2) 0.044(2) 0.0063(19) 0.0125(18) -0.0012(19)
C32 0.073(4) 0.076(4) 0.048(3) -0.001(3) 0.010(2) 0.015(3)
C33 0.070(4) 0.116(5) 0.050(3) 0.005(3) 0.012(3) 0.012(4)
C34 0.052(3) 0.107(5) 0.067(3) 0.040(3) 0.011(3) -0.001(3)
C35 0.055(3) 0.061(3) 0.128(6) 0.035(4) -0.005(3) 0.000(3)
C36 0.056(3) 0.056(3) 0.080(4) -0.001(3) -0.005(3) 0.000(2)
C41 0.037(2) 0.050(2) 0.044(2) -0.0023(18) 0.0159(18) -0.0071(18)
C42 0.054(3) 0.075(3) 0.067(3) 0.028(3) 0.017(2) 0.001(3)
C43 0.090(4) 0.083(4) 0.088(4) 0.037(3) 0.031(4) -0.009(3)
C44 0.068(4) 0.102(4) 0.058(3) 0.000(3) 0.027(3) -0.038(3)
C45 0.045(3) 0.094(4) 0.051(3) -0.004(3) 0.018(2) -0.013(3)
C46 0.046(3) 0.063(3) 0.047(2) -0.002(2) 0.016(2) -0.006(2)
C51 0.037(2) 0.054(3) 0.053(2) -0.019(2) 0.0143(19) 0.0000(19)
C52 0.048(3) 0.055(3) 0.067(3) -0.015(2) 0.017(2) -0.006(2)
C53 0.046(3) 0.065(3) 0.113(5) -0.029(3) 0.018(3) -0.004(2)
C54 0.071(4) 0.131(6) 0.112(6) -0.079(5) 0.028(4) -0.026(4)
C55 0.102(5) 0.173(8) 0.080(4) -0.066(5) 0.049(4) -0.039(5)
C56 0.078(4) 0.117(5) 0.064(3) -0.035(3) 0.033(3) -0.029(4)
As1 0.0347(2) 0.0420(2) 0.0395(2) -0.00232(18) 0.01102(17) -0.00304(18)
Fe1 0.0355(3) 0.0255(2) 0.0269(3) -0.0008(2) 0.0111(2) -0.0016(2)
N1 0.046(2) 0.057(2) 0.096(3) -0.023(2) 0.031(2) -0.0109(19)
N2 0.083(3) 0.050(2) 0.041(2) -0.0144(18) 0.0228(19) -0.008(2)
N3 0.102(3) 0.053(2) 0.044(2) 0.0175(19) 0.018(2) 0.014(2)
N4 0.055(2) 0.062(2) 0.062(2) 0.0004(19) 0.031(2) -0.0006(19)
N11 0.0370(17) 0.0241(14) 0.0296(15) -0.0006(12) 0.0136(13) -0.0024(12)
N12 0.0310(16) 0.0278(15) 0.0334(16) -0.0015(12) 0.0130(13) -0.0002(12)
C9 0.087(5) 0.110(6) 0.115(5) 0.024(4) -0.006(4) -0.038(4)
C10 0.063(4) 0.099(4) 0.062(3) 0.026(3) 0.009(3) -0.005(3)
N10 0.106(4) 0.132(5) 0.084(4) 0.023(3) 0.006(3) -0.048(4)

loop_
_atom_type_symbol
_atom_type_description
_atom_type_scat_dispersion_real
_atom_type_scat_dispersion_imag
_atom_type_scat_source
C C 0.0033 0.0016 'International Tables Vol C Tables 4.2.6.8 and 6.1.1.4'
H H 0.0000 0.0000 'International Tables Vol C Tables 4.2.6.8 and 6.1.1.4'
As As 0.0499 2.0058 'International Tables Vol C Tables 4.2.6.8 and 6.1.1.4'
Fe Fe 0.3463 0.8444 'International Tables Vol C Tables 4.2.6.8 and 6.1.1.4'
N N 0.0061 0.0033 'International Tables Vol C Tables 4.2.6.8 and 6.1.1.4'

loop_
_geom_angle_atom_site_label_1
_geom_angle_atom_site_label_2
_geom_angle_atom_site_label_3
_geom_angle
_geom_angle_site_symmetry_1
_geom_angle_site_symmetry_3
_geom_angle_publ_flag
N1 C1 Fe1 177.4(4) . . ?
N2 C2 Fe1 178.0(4) . . ?
N3 C3 Fe1 177.7(4) . . ?
N4 C4 Fe1 178.7(4) . . ?
N11 C11 C12 122.3(3) . . ?
C13 C12 C11 119.7(4) . . ?
C12 C13 C14 119.4(4) . . ?
C13 C14 C15 118.6(4) . . ?
N11 C15 C14 122.4(3) . . ?
N11 C15 C16 113.4(3) . . ?
C14 C15 C16 124.2(3) . . ?
N12 C16 C17 121.5(3) . . ?
N12 C16 C15 114.8(3) . . ?
C17 C16 C15 123.6(3) . . ?
C16 C17 C18 119.2(4) . . ?
C19 C18 C17 118.8(4) . . ?
C18 C19 C20 120.0(4) . . ?
N12 C20 C19 121.4(4) . . ?
C26 C21 C22 119.6(4) . . ?
C26 C21 As1 121.0(3) . . ?
C22 C21 As1 119.4(3) . . ?
C21 C22 C23 119.7(4) . . ?
C24 C23 C22 120.6(5) . . ?
C23 C24 C25 120.1(5) . . ?
C24 C25 C26 120.5(5) . . ?
C25 C26 C21 119.4(4) . . ?
C36 C31 C32 119.6(4) . . ?
C36 C31 As1 122.5(4) . . ?
C32 C31 As1 117.8(3) . . ?
C31 C32 C33 120.7(5) . . ?
C34 C33 C32 119.3(6) . . ?
C35 C34 C33 121.1(5) . . ?
C34 C35 C36 120.1(5) . . ?
C31 C36 C35 119.2(5) . . ?
C46 C41 C42 121.4(4) . . ?
C46 C41 As1 118.8(3) . . ?
C42 C41 As1 119.8(3) . . ?
C41 C42 C43 117.5(5) . . ?
C44 C43 C42 120.9(5) . . ?
C45 C44 C43 120.3(5) . . ?
C44 C45 C46 120.4(5) . . ?
C41 C46 C45 119.4(4) . . ?
C52 C51 C56 121.0(4) . . ?
C52 C51 As1 120.4(3) . . ?
C56 C51 As1 118.5(4) . . ?
C51 C52 C53 120.2(5) . . ?
C54 C53 C52 119.3(6) . . ?
C53 C54 C55 121.7(6) . . ?
C54 C55 C56 120.1(6) . . ?
C51 C56 C55 117.7(6) . . ?
C31 As1 C41 108.64(18) . . ?
C31 As1 C51 108.93(19) . . ?
C41 As1 C51 112.15(18) . . ?
C31 As1 C21 107.59(17) . . ?
C41 As1 C21 108.85(18) . . ?
C51 As1 C21 110.55(17) . . ?
C2 Fe1 C3 87.82(16) . . ?
C2 Fe1 C1 90.91(16) . . ?
C3 Fe1 C1 87.25(17) . . ?
C2 Fe1 C4 87.80(16) . . ?
C3 Fe1 C4 89.80(16) . . ?
C1 Fe1 C4 176.82(16) . . ?
C2 Fe1 N11 95.76(14) . . ?
C3 Fe1 N11 175.35(14) . . ?
C1 Fe1 N11 89.72(14) . . ?
C4 Fe1 N11 93.31(13) . . ?
C2 Fe1 N12 176.45(14) . . ?
C3 Fe1 N12 95.72(14) . . ?
C1 Fe1 N12 89.54(13) . . ?
C4 Fe1 N12 91.93(13) . . ?
N11 Fe1 N12 80.72(12) . . ?
C11 N11 C15 117.6(3) . . ?
C11 N11 Fe1 126.6(2) . . ?
C15 N11 Fe1 115.8(2) . . ?
C20 N12 C16 119.1(3) . . ?
C20 N12 Fe1 126.0(2) . . ?
C16 N12 Fe1 114.9(2) . . ?
N10 C10 C9 178.8(7) . . ?

loop_
_geom_bond_atom_site_label_1
_geom_bond_atom_site_label_2
_geom_bond_distance
_geom_bond_site_symmetry_2
_geom_bond_publ_flag
C1 N1 1.141(5) . ?
C1 Fe1 1.946(4) . ?
C2 N2 1.145(5) . ?
C2 Fe1 1.911(4) . ?
C3 N3 1.140(5) . ?
C3 Fe1 1.912(4) . ?
C4 N4 1.145(5) . ?
C4 Fe1 1.955(4) . ?
C11 N11 1.350(4) . ?
C11 C12 1.373(5) . ?
C12 C13 1.364(6) . ?
C13 C14 1.380(5) . ?
C14 C15 1.380(5) . ?
C15 N11 1.355(4) . ?
C15 C16 1.474(5) . ?
C16 N12 1.347(4) . ?
C16 C17 1.379(5) . ?
C17 C18 1.380(5) . ?
C18 C19 1.370(5) . ?
C19 C20 1.374(5) . ?
C20 N12 1.341(4) . ?
C21 C26 1.374(6) . ?
C21 C22 1.374(6) . ?
C21 As1 1.915(4) . ?
C22 C23 1.377(6) . ?
C23 C24 1.339(7) . ?
C24 C25 1.367(7) . ?
C25 C26 1.372(6) . ?
C31 C36 1.364(6) . ?
C31 C32 1.373(6) . ?
C31 As1 1.904(4) . ?
C32 C33 1.376(7) . ?
C33 C34 1.359(8) . ?
C34 C35 1.345(8) . ?
C35 C36 1.400(7) . ?
C41 C46 1.365(6) . ?
C41 C42 1.384(6) . ?
C41 As1 1.912(4) . ?
C42 C43 1.388(7) . ?
C43 C44 1.363(7) . ?
C44 C45 1.356(7) . ?
C45 C46 1.371(6) . ?
C51 C52 1.366(6) . ?
C51 C56 1.371(7) . ?
C51 As1 1.913(4) . ?
C52 C53 1.367(6) . ?
C53 C54 1.347(9) . ?
C54 C55 1.351(9) . ?
C55 C56 1.400(8) . ?
Fe1 N11 1.982(3) . ?
Fe1 N12 1.997(3) . ?
C9 C10 1.447(8) . ?
C10 N10 1.118(7) . ?
